data_7158990
loop_
_publ_author_name
'Sobhani, Maryam'
'Figueira de Abreu, R\'uben Manuel'
'Villinger, Alexander'
'Ehlers, Peter'
'Langer, Peter'

_publ_section_title
;
 Synthesis of imidazo[1,2-a]benzoazepines by alkyne-carbonyl-metathesis
;
_journal_name_full 'Organic &amp; Biomolecular Chemistry'
_journal_paper_doi 10.1039/D2OB01320G
_journal_year 2022
_chemical_formula_moiety 'C24 H16 F2 N2 O2'
_chemical_formula_sum 'C24 H16 F2 N2 O2'
_chemical_formula_weight 402.39
_space_group_crystal_system triclinic
_space_group_IT_number 2
_space_group_name_Hall '-P 1'
_space_group_name_H-M_alt 'P -1'
_atom_sites_solution_hydrogens geom
_audit_creation_method SHELXL-2014/7
_audit_update_record
;
2022-04-06 deposited with the CCDC.	2022-11-09 downloaded from the CCDC.
;
_cell_angle_alpha 91.526(6)
_cell_angle_beta 102.762(6)
_cell_angle_gamma 90.111(6)
_cell_formula_units_Z 4
_cell_length_a 9.225(2)
_cell_length_b 10.669(2)
_cell_length_c 20.170(4)
_cell_measurement_reflns_used 4995
_cell_measurement_temperature 173(2)
_cell_measurement_theta_max 32.57
_cell_measurement_theta_min 2.20
_cell_volume 1935.4(7)
_computing_cell_refinement 'Bruker Apex V7.51A'
_computing_data_collection 'Bruker Apex V7.51A'
_computing_data_reduction 'Bruker SAINT'
_computing_molecular_graphics 'ORTEP-3v2.01 (Farrugia, 1997)'
_computing_publication_material 'SHELXL-2014/7 (Sheldrick, 2014)'
_computing_structure_refinement 'SHELXL-2014/7 (Sheldrick, 2014)'
_computing_structure_solution 'Bruker SHELXTL'
_diffrn_ambient_temperature 173(2)
_diffrn_measured_fraction_theta_full 0.999
_diffrn_measured_fraction_theta_max 0.999
_diffrn_measurement_device_type 'Bruker Apex Kappa-II-CCD-diffractometer'
_diffrn_measurement_method 'phi and omega scans'
_diffrn_radiation_type MoK\a
_diffrn_radiation_wavelength 0.71073
_diffrn_reflns_av_R_equivalents 0.0489
_diffrn_reflns_av_unetI/netI 0.0513
_diffrn_reflns_Laue_measured_fraction_full 0.999
_diffrn_reflns_Laue_measured_fraction_max 0.999
_diffrn_reflns_limit_h_max 12
_diffrn_reflns_limit_h_min -11
_diffrn_reflns_limit_k_max 14
_diffrn_reflns_limit_k_min -14
_diffrn_reflns_limit_l_max 26
_diffrn_reflns_limit_l_min -24
_diffrn_reflns_number 29228
_diffrn_reflns_point_group_measured_fraction_full 0.999
_diffrn_reflns_point_group_measured_fraction_max 0.999
_diffrn_reflns_theta_full 25.242
_diffrn_reflns_theta_max 27.999
_diffrn_reflns_theta_min 1.910
_diffrn_source 'sealed tube'
_exptl_absorpt_coefficient_mu 0.102
_exptl_absorpt_correction_T_max 0.7464
_exptl_absorpt_correction_T_min 0.6843
_exptl_absorpt_correction_type multi-scan
_exptl_absorpt_process_details '(SADABS; Sheldrick, 2004)'
_exptl_crystal_colour colourless
_exptl_crystal_density_diffrn 1.381
_exptl_crystal_description block
_exptl_crystal_F_000 832
_exptl_crystal_size_max 0.430
_exptl_crystal_size_mid 0.220
_exptl_crystal_size_min 0.090
_refine_diff_density_max 0.235
_refine_diff_density_min -0.201
_refine_diff_density_rms 0.042
_refine_ls_extinction_method none
_refine_ls_goodness_of_fit_ref 1.024
_refine_ls_hydrogen_treatment constr
_refine_ls_matrix_type full
_refine_ls_number_parameters 543
_refine_ls_number_reflns 9333
_refine_ls_number_restraints 0
_refine_ls_restrained_S_all 1.024
_refine_ls_R_factor_all 0.0981
_refine_ls_R_factor_gt 0.0474
_refine_ls_shift/su_max 0.001
_refine_ls_shift/su_mean 0.000
_refine_ls_structure_factor_coef Fsqd
_refine_ls_weighting_details 'w=1/[\s^2^(Fo^2^)+(0.0610P)^2^+0.1306P] where P=(Fo^2^+2Fc^2^)/3'
_refine_ls_weighting_scheme calc
_refine_ls_wR_factor_gt 0.1184
_refine_ls_wR_factor_ref 0.1445
_reflns_Friedel_coverage 0.000
_reflns_number_gt 5159
_reflns_number_total 9333
_reflns_threshold_expression 'I > 2\s(I)'
_cod_data_source_file d2ob01320g2.cif
_cod_data_source_block is_rfmydc41
_cod_original_cell_volume 1935.3(7)
_cod_database_code 7158990
_shelx_shelxl_version_number 2014/7
_shelx_space_group_comment
;
The symmetry employed for this shelxl refinement is uniquely defined
by the following loop, which should always be used as a source of
symmetry information in preference to the above space-group names.
They are only intended as comments.
;
_shelx_estimated_absorpt_t_min 0.957
_shelx_estimated_absorpt_t_max 0.991

loop_
_space_group_symop_operation_xyz
'x, y, z'
'-x, -y, -z'

loop_
_atom_site_label
_atom_site_type_symbol
_atom_site_fract_x
_atom_site_fract_y
_atom_site_fract_z
_atom_site_U_iso_or_equiv
_atom_site_adp_type
_atom_site_occupancy
_atom_site_site_symmetry_order
_atom_site_calc_flag
_atom_site_refinement_flags_posn
_atom_site_refinement_flags_adp
_atom_site_refinement_flags_occupancy
_atom_site_disorder_assembly
_atom_site_disorder_group
F1 F -0.07767(12) 1.07336(9) 0.82914(6) 0.0482(3) Uani 1 1 d . . . . .
F2 F -0.05185(12) 0.93893(10) 0.71987(6) 0.0500(3) Uani 1 1 d . . . . .
O1 O 0.59399(16) 0.59037(13) 0.96500(7) 0.0477(4) Uani 1 1 d . . . . .
O2 O 0.26238(16) 0.83717(14) 0.38738(7) 0.0498(4) Uani 1 1 d . . . . .
N1 N 0.33107(17) 0.83360(13) 0.95897(7) 0.0341(4) Uani 1 1 d . . . . .
N2 N 0.34899(15) 0.71574(12) 0.86651(7) 0.0270(3) Uani 1 1 d . . . . .
C1 C 0.22685(19) 0.87314(15) 0.90355(9) 0.0300(4) Uani 1 1 d . . . . .
C2 C 0.23733(18) 0.80100(14) 0.84512(8) 0.0273(4) Uani 1 1 d . . . . .
C3 C 0.14601(19) 0.82109(15) 0.78106(9) 0.0312(4) Uani 1 1 d . . . . .
H3 H 0.1545 0.7735 0.7416 0.037 Uiso 1 1 calc R U . . .
C4 C 0.0437(2) 0.91422(16) 0.77934(9) 0.0342(4) Uani 1 1 d . . . . .
C5 C 0.0302(2) 0.98546(15) 0.83722(10) 0.0356(4) Uani 1 1 d . . . . .
C6 C 0.1210(2) 0.96845(15) 0.89937(10) 0.0353(4) Uani 1 1 d . . . . .
H6 H 0.1130 1.0187 0.9380 0.042 Uiso 1 1 calc R U . . .
C7 C 0.4002(2) 0.74028(15) 0.93506(8) 0.0307(4) Uani 1 1 d . . . . .
C8 C 0.5224(2) 0.67589(17) 0.98048(9) 0.0376(5) Uani 1 1 d . . . . .
H8 H 0.5471 0.7047 1.0266 0.045 Uiso 1 1 calc R U . . .
C9 C 0.39347(19) 0.61722(15) 0.82277(8) 0.0281(4) Uani 1 1 d . . . . .
H9A H 0.4901 0.5823 0.8461 0.034 Uiso 1 1 calc R U . . .
H9B H 0.4066 0.6544 0.7800 0.034 Uiso 1 1 calc R U . . .
C10 C 0.27919(19) 0.51249(15) 0.80614(8) 0.0271(4) Uani 1 1 d . . . . .
C11 C 0.2038(2) 0.48611(15) 0.73844(9) 0.0318(4) Uani 1 1 d . . . . .
C12 C 0.1001(2) 0.38717(18) 0.72527(11) 0.0450(5) Uani 1 1 d . . . . .
H12 H 0.0474 0.3695 0.6799 0.054 Uiso 1 1 calc R U . . .
C13 C 0.0738(2) 0.31560(18) 0.77688(12) 0.0510(6) Uani 1 1 d . . . . .
H13 H 0.0037 0.2485 0.7671 0.061 Uiso 1 1 calc R U . . .
C14 C 0.1495(2) 0.34109(17) 0.84358(11) 0.0440(5) Uani 1 1 d . . . . .
H14 H 0.1316 0.2912 0.8793 0.053 Uiso 1 1 calc R U . . .
C15 C 0.2508(2) 0.43911(16) 0.85772(9) 0.0333(4) Uani 1 1 d . . . . .
H15 H 0.3017 0.4565 0.9034 0.040 Uiso 1 1 calc R U . . .
C16 C 0.2272(2) 0.55693(17) 0.68230(9) 0.0346(4) Uani 1 1 d . . . . .
C17 C 0.2396(2) 0.61367(17) 0.63287(9) 0.0357(4) Uani 1 1 d . . . . .
C18 C 0.2474(2) 0.67549(17) 0.57150(8) 0.0330(4) Uani 1 1 d . . . . .
C19 C 0.2933(2) 0.79982(17) 0.57117(9) 0.0392(5) Uani 1 1 d . . . . .
H19 H 0.3218 0.8456 0.6131 0.047 Uiso 1 1 calc R U . . .
C20 C 0.2982(2) 0.85832(18) 0.51129(9) 0.0391(5) Uani 1 1 d . . . . .
H20 H 0.3284 0.9436 0.5121 0.047 Uiso 1 1 calc R U . . .
C21 C 0.2582(2) 0.79021(18) 0.44943(9) 0.0364(4) Uani 1 1 d . . . . .
C22 C 0.2127(2) 0.66638(18) 0.44909(9) 0.0382(5) Uani 1 1 d . . . . .
H22 H 0.1857 0.6204 0.4072 0.046 Uiso 1 1 calc R U . . .
C23 C 0.2062(2) 0.60932(18) 0.50853(9) 0.0371(4) Uani 1 1 d . . . . .
H23 H 0.1737 0.5246 0.5073 0.044 Uiso 1 1 calc R U . . .
C24 C 0.3245(3) 0.9594(2) 0.38548(12) 0.0641(7) Uani 1 1 d . . . . .
H24A H 0.3279 0.9781 0.3385 0.096 Uiso 1 1 calc R U . . .
H24B H 0.4254 0.9625 0.4140 0.096 Uiso 1 1 calc R U . . .
H24C H 0.2627 1.0216 0.4026 0.096 Uiso 1 1 calc R U . . .
F3 F 0.42410(12) 1.07992(9) 0.83524(6) 0.0430(3) Uani 1 1 d . . . . .
F4 F 0.44652(12) 0.94997(10) 0.72449(5) 0.0451(3) Uani 1 1 d . . . . .
O3 O 1.09302(15) 0.59117(13) 0.96474(7) 0.0471(4) Uani 1 1 d . . . . .
O4 O 0.74328(16) 0.84679(14) 0.38842(7) 0.0529(4) Uani 1 1 d . . . . .
N3 N 0.83256(17) 0.83542(13) 0.96152(7) 0.0335(4) Uani 1 1 d . . . . .
N4 N 0.84752(15) 0.71948(12) 0.86791(7) 0.0270(3) Uani 1 1 d . . . . .
C25 C 0.7273(2) 0.87652(15) 0.90671(8) 0.0294(4) Uani 1 1 d . . . . .
C26 C 0.73575(18) 0.80554(14) 0.84740(8) 0.0271(4) Uani 1 1 d . . . . .
C27 C 0.64331(19) 0.82786(15) 0.78386(9) 0.0294(4) Uani 1 1 d . . . . .
H27 H 0.6502 0.7812 0.7439 0.035 Uiso 1 1 calc R U . . .
C28 C 0.5424(2) 0.92170(16) 0.78341(9) 0.0317(4) Uani 1 1 d . . . . .
C29 C 0.5311(2) 0.99165(15) 0.84229(10) 0.0326(4) Uani 1 1 d . . . . .
C30 C 0.6230(2) 0.97235(15) 0.90403(9) 0.0328(4) Uani 1 1 d . . . . .
H30 H 0.6165 1.0215 0.9432 0.039 Uiso 1 1 calc R U . . .
C31 C 0.9007(2) 0.74234(15) 0.93644(8) 0.0308(4) Uani 1 1 d . . . . .
C32 C 1.0225(2) 0.67688(17) 0.98093(9) 0.0371(4) Uani 1 1 d . . . . .
H32 H 1.0483 0.7049 1.0272 0.045 Uiso 1 1 calc R U . . .
C33 C 0.89147(19) 0.62131(15) 0.82345(8) 0.0283(4) Uani 1 1 d . . . . .
H33A H 0.9888 0.5868 0.8462 0.034 Uiso 1 1 calc R U . . .
H33B H 0.9032 0.6591 0.7806 0.034 Uiso 1 1 calc R U . . .
C34 C 0.77843(19) 0.51618(15) 0.80707(8) 0.0271(4) Uani 1 1 d . . . . .
C35 C 0.6981(2) 0.49307(16) 0.73999(9) 0.0316(4) Uani 1 1 d . . . . .
C36 C 0.5925(2) 0.39535(18) 0.72692(11) 0.0458(5) Uani 1 1 d . . . . .
H36 H 0.5354 0.3809 0.6820 0.055 Uiso 1 1 calc R U . . .
C37 C 0.5710(2) 0.32027(18) 0.77845(12) 0.0493(5) Uani 1 1 d . . . . .
H37 H 0.5004 0.2536 0.7689 0.059 Uiso 1 1 calc R U . . .
C38 C 0.6524(2) 0.34208(17) 0.84448(11) 0.0435(5) Uani 1 1 d . . . . .
H38 H 0.6382 0.2898 0.8800 0.052 Uiso 1 1 calc R U . . .
C39 C 0.7544(2) 0.44000(16) 0.85855(9) 0.0341(4) Uani 1 1 d . . . . .
H39 H 0.8085 0.4553 0.9039 0.041 Uiso 1 1 calc R U . . .
C40 C 0.7194(2) 0.56664(17) 0.68436(9) 0.0347(4) Uani 1 1 d . . . . .
C41 C 0.7337(2) 0.62309(17) 0.63525(9) 0.0352(4) Uani 1 1 d . . . . .
C42 C 0.7418(2) 0.68397(16) 0.57357(9) 0.0325(4) Uani 1 1 d . . . . .
C43 C 0.8707(2) 0.74260(18) 0.56454(9) 0.0388(5) Uani 1 1 d . . . . .
H43 H 0.9561 0.7449 0.6009 0.047 Uiso 1 1 calc R U . . .
C44 C 0.8775(2) 0.79780(18) 0.50377(9) 0.0408(5) Uani 1 1 d . . . . .
H44 H 0.9665 0.8375 0.4987 0.049 Uiso 1 1 calc R U . . .
C45 C 0.7525(2) 0.79448(18) 0.45017(9) 0.0386(5) Uani 1 1 d . . . . .
C46 C 0.6242(2) 0.73551(18) 0.45843(9) 0.0409(5) Uani 1 1 d . . . . .
H46 H 0.5391 0.7326 0.4219 0.049 Uiso 1 1 calc R U . . .
C47 C 0.6183(2) 0.68110(17) 0.51870(9) 0.0378(5) Uani 1 1 d . . . . .
H47 H 0.5292 0.6409 0.5233 0.045 Uiso 1 1 calc R U . . .
C48 C 0.8718(3) 0.9058(2) 0.37545(11) 0.0562(6) Uani 1 1 d . . . . .
H48A H 0.8495 0.9375 0.3292 0.084 Uiso 1 1 calc R U . . .
H48B H 0.9526 0.8449 0.3801 0.084 Uiso 1 1 calc R U . . .
H48C H 0.9021 0.9756 0.4081 0.084 Uiso 1 1 calc R U . . .

loop_
_atom_site_aniso_label
_atom_site_aniso_U_11
_atom_site_aniso_U_22
_atom_site_aniso_U_33
_atom_site_aniso_U_23
_atom_site_aniso_U_13
_atom_site_aniso_U_12
F1 0.0437(7) 0.0321(6) 0.0709(8) 0.0104(5) 0.0162(6) 0.0100(5)
F2 0.0456(7) 0.0553(7) 0.0450(7) 0.0149(5) -0.0003(6) 0.0102(5)
O1 0.0493(9) 0.0527(9) 0.0385(8) 0.0033(6) 0.0035(7) 0.0163(7)
O2 0.0498(9) 0.0694(10) 0.0320(8) 0.0145(7) 0.0111(7) 0.0126(7)
N1 0.0376(9) 0.0332(8) 0.0306(8) -0.0034(6) 0.0064(7) 0.0009(7)
N2 0.0284(8) 0.0263(7) 0.0258(7) -0.0003(6) 0.0051(6) -0.0015(6)
C1 0.0314(10) 0.0264(9) 0.0325(10) -0.0015(7) 0.0081(8) -0.0045(7)
C2 0.0271(10) 0.0238(8) 0.0314(9) 0.0011(7) 0.0077(7) -0.0046(7)
C3 0.0331(10) 0.0307(9) 0.0298(9) 0.0022(7) 0.0068(8) -0.0034(8)
C4 0.0315(10) 0.0333(10) 0.0366(10) 0.0095(8) 0.0041(8) -0.0035(8)
C5 0.0326(11) 0.0245(9) 0.0512(12) 0.0066(8) 0.0119(9) 0.0001(8)
C6 0.0364(11) 0.0270(9) 0.0453(11) -0.0024(8) 0.0153(9) -0.0034(8)
C7 0.0325(10) 0.0320(9) 0.0271(9) -0.0009(7) 0.0056(8) -0.0030(8)
C8 0.0377(11) 0.0443(11) 0.0281(10) 0.0007(8) 0.0018(8) 0.0010(9)
C9 0.0293(10) 0.0297(9) 0.0260(9) -0.0012(7) 0.0078(7) 0.0010(7)
C10 0.0267(9) 0.0259(8) 0.0290(9) -0.0001(7) 0.0065(7) 0.0032(7)
C11 0.0350(11) 0.0283(9) 0.0311(10) 0.0001(7) 0.0052(8) 0.0032(7)
C12 0.0462(13) 0.0385(11) 0.0437(12) -0.0070(9) -0.0033(10) -0.0069(9)
C13 0.0538(14) 0.0343(11) 0.0641(15) -0.0013(10) 0.0117(11) -0.0133(10)
C14 0.0512(13) 0.0324(10) 0.0531(13) 0.0101(9) 0.0211(11) -0.0015(9)
C15 0.0371(11) 0.0305(9) 0.0333(10) 0.0031(8) 0.0097(8) 0.0045(8)
C16 0.0378(11) 0.0340(10) 0.0286(10) -0.0038(8) 0.0004(8) 0.0025(8)
C17 0.0410(12) 0.0363(10) 0.0278(10) -0.0027(8) 0.0037(8) 0.0054(8)
C18 0.0348(11) 0.0385(10) 0.0239(9) -0.0004(8) 0.0030(8) 0.0089(8)
C19 0.0460(12) 0.0400(11) 0.0287(10) -0.0047(8) 0.0024(8) 0.0060(9)
C20 0.0431(12) 0.0366(10) 0.0364(11) 0.0016(8) 0.0059(9) 0.0054(8)
C21 0.0313(11) 0.0517(12) 0.0260(10) 0.0064(8) 0.0052(8) 0.0118(9)
C22 0.0365(11) 0.0492(12) 0.0261(9) -0.0084(8) 0.0020(8) 0.0093(9)
C23 0.0390(11) 0.0380(10) 0.0324(10) -0.0046(8) 0.0047(8) 0.0077(8)
C24 0.0657(17) 0.0709(16) 0.0584(15) 0.0324(13) 0.0162(13) 0.0107(13)
F3 0.0432(7) 0.0314(6) 0.0556(7) 0.0039(5) 0.0130(5) 0.0085(5)
F4 0.0462(7) 0.0479(6) 0.0362(6) 0.0055(5) -0.0022(5) 0.0099(5)
O3 0.0477(9) 0.0524(9) 0.0396(8) 0.0042(6) 0.0054(7) 0.0148(7)
O4 0.0495(9) 0.0758(11) 0.0353(8) 0.0185(7) 0.0113(7) 0.0136(8)
N3 0.0376(9) 0.0328(8) 0.0286(8) -0.0019(6) 0.0044(7) 0.0001(7)
N4 0.0286(8) 0.0262(7) 0.0257(7) -0.0015(6) 0.0051(6) -0.0016(6)
C25 0.0336(10) 0.0261(9) 0.0288(9) -0.0023(7) 0.0083(8) -0.0049(7)
C26 0.0290(10) 0.0232(8) 0.0297(9) 0.0008(7) 0.0077(7) -0.0051(7)
C27 0.0320(10) 0.0298(9) 0.0271(9) 0.0003(7) 0.0077(8) -0.0031(7)
C28 0.0329(10) 0.0299(9) 0.0311(10) 0.0050(7) 0.0038(8) -0.0023(8)
C29 0.0324(10) 0.0234(9) 0.0436(11) 0.0046(7) 0.0116(8) 0.0008(7)
C30 0.0383(11) 0.0266(9) 0.0350(10) -0.0042(7) 0.0116(8) -0.0025(8)
C31 0.0338(10) 0.0317(9) 0.0266(9) 0.0004(7) 0.0063(8) -0.0040(8)
C32 0.0392(12) 0.0422(11) 0.0284(10) 0.0017(8) 0.0038(8) 0.0026(9)
C33 0.0286(10) 0.0299(9) 0.0277(9) -0.0010(7) 0.0091(7) 0.0013(7)
C34 0.0273(9) 0.0251(8) 0.0302(9) -0.0003(7) 0.0089(7) 0.0038(7)
C35 0.0365(11) 0.0285(9) 0.0297(10) -0.0027(7) 0.0076(8) 0.0027(8)
C36 0.0514(13) 0.0393(11) 0.0439(12) -0.0102(9) 0.0061(10) -0.0070(9)
C37 0.0524(14) 0.0323(11) 0.0635(15) -0.0047(10) 0.0141(11) -0.0125(9)
C38 0.0525(13) 0.0291(10) 0.0533(13) 0.0072(9) 0.0205(11) -0.0012(9)
C39 0.0402(11) 0.0291(9) 0.0341(10) 0.0035(8) 0.0105(8) 0.0048(8)
C40 0.0393(11) 0.0354(10) 0.0279(10) -0.0062(8) 0.0053(8) 0.0023(8)
C41 0.0418(12) 0.0351(10) 0.0273(10) -0.0051(8) 0.0057(8) 0.0044(8)
C42 0.0388(11) 0.0321(9) 0.0262(9) -0.0028(7) 0.0065(8) 0.0086(8)
C43 0.0376(11) 0.0486(11) 0.0276(10) -0.0012(8) 0.0017(8) 0.0073(9)
C44 0.0374(11) 0.0511(12) 0.0350(11) 0.0019(9) 0.0099(9) 0.0041(9)
C45 0.0430(12) 0.0463(11) 0.0274(10) 0.0046(8) 0.0093(9) 0.0148(9)
C46 0.0359(11) 0.0557(12) 0.0283(10) 0.0028(9) 0.0007(8) 0.0108(9)
C47 0.0339(11) 0.0444(11) 0.0351(10) -0.0007(8) 0.0076(8) 0.0052(8)
C48 0.0666(16) 0.0608(15) 0.0481(13) 0.0127(11) 0.0262(12) 0.0107(12)

loop_
_atom_type_symbol
_atom_type_description
_atom_type_scat_dispersion_real
_atom_type_scat_dispersion_imag
_atom_type_scat_source
C C 0.0033 0.0016 'International Tables Vol C Tables 4.2.6.8 and 6.1.1.4'
H H 0.0000 0.0000 'International Tables Vol C Tables 4.2.6.8 and 6.1.1.4'
F F 0.0171 0.0103 'International Tables Vol C Tables 4.2.6.8 and 6.1.1.4'
N N 0.0061 0.0033 'International Tables Vol C Tables 4.2.6.8 and 6.1.1.4'
O O 0.0106 0.0060 'International Tables Vol C Tables 4.2.6.8 and 6.1.1.4'

loop_
_geom_angle_atom_site_label_1
_geom_angle_atom_site_label_2
_geom_angle_atom_site_label_3
_geom_angle
_geom_angle_site_symmetry_1
_geom_angle_site_symmetry_3
_geom_angle_publ_flag
C21 O2 C24 118.25(16) . . ?
C7 N1 C1 104.81(14) . . ?
C7 N2 C2 105.78(13) . . ?
C7 N2 C9 129.52(14) . . ?
C2 N2 C9 124.64(14) . . ?
N1 C1 C6 129.73(16) . . ?
N1 C1 C2 109.87(15) . . ?
C6 C1 C2 120.40(16) . . ?
N2 C2 C3 131.58(15) . . ?
N2 C2 C1 105.86(14) . . ?
C3 C2 C1 122.56(16) . . ?
C4 C3 C2 115.14(16) . . ?
C4 C3 H3 122.4 . . ?
C2 C3 H3 122.4 . . ?
F2 C4 C3 119.51(16) . . ?
F2 C4 C5 117.49(16) . . ?
C3 C4 C5 122.99(17) . . ?
F1 C5 C6 120.49(17) . . ?
F1 C5 C4 117.33(17) . . ?
C6 C5 C4 122.17(16) . . ?
C5 C6 C1 116.71(16) . . ?
C5 C6 H6 121.6 . . ?
C1 C6 H6 121.6 . . ?
N1 C7 N2 113.66(15) . . ?
N1 C7 C8 120.00(15) . . ?
N2 C7 C8 126.32(15) . . ?
O1 C8 C7 126.41(16) . . ?
O1 C8 H8 116.8 . . ?
C7 C8 H8 116.8 . . ?
N2 C9 C10 111.76(14) . . ?
N2 C9 H9A 109.3 . . ?
C10 C9 H9A 109.3 . . ?
N2 C9 H9B 109.3 . . ?
C10 C9 H9B 109.3 . . ?
H9A C9 H9B 107.9 . . ?
C15 C10 C11 119.35(16) . . ?
C15 C10 C9 119.87(15) . . ?
C11 C10 C9 120.75(16) . . ?
C12 C11 C10 118.83(17) . . ?
C12 C11 C16 118.35(17) . . ?
C10 C11 C16 122.82(16) . . ?
C13 C12 C11 120.97(18) . . ?
C13 C12 H12 119.5 . . ?
C11 C12 H12 119.5 . . ?
C12 C13 C14 120.06(19) . . ?
C12 C13 H13 120.0 . . ?
C14 C13 H13 120.0 . . ?
C15 C14 C13 119.86(19) . . ?
C15 C14 H14 120.1 . . ?
C13 C14 H14 120.1 . . ?
C14 C15 C10 120.92(17) . . ?
C14 C15 H15 119.5 . . ?
C10 C15 H15 119.5 . . ?
C17 C16 C11 176.3(2) . . ?
C16 C17 C18 176.3(2) . . ?
C19 C18 C23 118.05(17) . . ?
C19 C18 C17 122.51(15) . . ?
C23 C18 C17 119.43(17) . . ?
C20 C19 C18 121.64(16) . . ?
C20 C19 H19 119.2 . . ?
C18 C19 H19 119.2 . . ?
C19 C20 C21 119.25(18) . . ?
C19 C20 H20 120.4 . . ?
C21 C20 H20 120.4 . . ?
O2 C21 C22 115.93(16) . . ?
O2 C21 C20 124.40(18) . . ?
C22 C21 C20 119.67(18) . . ?
C23 C22 C21 120.83(16) . . ?
C23 C22 H22 119.6 . . ?
C21 C22 H22 119.6 . . ?
C22 C23 C18 120.55(18) . . ?
C22 C23 H23 119.7 . . ?
C18 C23 H23 119.7 . . ?
O2 C24 H24A 109.5 . . ?
O2 C24 H24B 109.5 . . ?
H24A C24 H24B 109.5 . . ?
O2 C24 H24C 109.5 . . ?
H24A C24 H24C 109.5 . . ?
H24B C24 H24C 109.5 . . ?
C45 O4 C48 118.41(17) . . ?
C31 N3 C25 104.79(13) . . ?
C31 N4 C26 106.03(13) . . ?
C31 N4 C33 128.99(14) . . ?
C26 N4 C33 124.93(14) . . ?
N3 C25 C30 129.46(15) . . ?
N3 C25 C26 109.94(15) . . ?
C30 C25 C26 120.59(16) . . ?
N4 C26 C27 131.93(15) . . ?
N4 C26 C25 105.62(14) . . ?
C27 C26 C25 122.45(15) . . ?
C28 C27 C26 115.20(15) . . ?
C28 C27 H27 122.4 . . ?
C26 C27 H27 122.4 . . ?
F4 C28 C27 119.87(15) . . ?
F4 C28 C29 117.22(15) . . ?
C27 C28 C29 122.91(16) . . ?
F3 C29 C30 120.75(16) . . ?
F3 C29 C28 117.04(16) . . ?
C30 C29 C28 122.20(16) . . ?
C29 C30 C25 116.61(15) . . ?
C29 C30 H30 121.7 . . ?
C25 C30 H30 121.7 . . ?
N3 C31 N4 113.62(15) . . ?
N3 C31 C32 119.79(15) . . ?
N4 C31 C32 126.58(15) . . ?
O3 C32 C31 126.47(17) . . ?
O3 C32 H32 116.8 . . ?
C31 C32 H32 116.8 . . ?
N4 C33 C34 111.99(14) . . ?
N4 C33 H33A 109.2 . . ?
C34 C33 H33A 109.2 . . ?
N4 C33 H33B 109.2 . . ?
C34 C33 H33B 109.2 . . ?
H33A C33 H33B 107.9 . . ?
C39 C34 C35 119.40(16) . . ?
C39 C34 C33 119.84(15) . . ?
C35 C34 C33 120.75(16) . . ?
C36 C35 C34 119.06(17) . . ?
C36 C35 C40 118.71(17) . . ?
C34 C35 C40 122.23(16) . . ?
C37 C36 C35 120.73(19) . . ?
C37 C36 H36 119.6 . . ?
C35 C36 H36 119.6 . . ?
C36 C37 C38 120.00(19) . . ?
C36 C37 H37 120.0 . . ?
C38 C37 H37 120.0 . . ?
C39 C38 C37 120.01(19) . . ?
C39 C38 H38 120.0 . . ?
C37 C38 H38 120.0 . . ?
C38 C39 C34 120.77(18) . . ?
C38 C39 H39 119.6 . . ?
C34 C39 H39 119.6 . . ?
C41 C40 C35 176.37(18) . . ?
C40 C41 C42 175.5(2) . . ?
C43 C42 C47 117.73(17) . . ?
C43 C42 C41 122.52(17) . . ?
C47 C42 C41 119.70(18) . . ?
C44 C43 C42 121.61(18) . . ?
C44 C43 H43 119.2 . . ?
C42 C43 H43 119.2 . . ?
C43 C44 C45 119.46(19) . . ?
C43 C44 H44 120.3 . . ?
C45 C44 H44 120.3 . . ?
O4 C45 C46 115.17(17) . . ?
O4 C45 C44 125.5(2) . . ?
C46 C45 C44 119.37(18) . . ?
C47 C46 C45 120.85(18) . . ?
C47 C46 H46 119.6 . . ?
C45 C46 H46 119.6 . . ?
C46 C47 C42 120.97(19) . . ?
C46 C47 H47 119.5 . . ?
C42 C47 H47 119.5 . . ?
O4 C48 H48A 109.5 . . ?
O4 C48 H48B 109.5 . . ?
H48A C48 H48B 109.5 . . ?
O4 C48 H48C 109.5 . . ?
H48A C48 H48C 109.5 . . ?
H48B C48 H48C 109.5 . . ?

loop_
_geom_bond_atom_site_label_1
_geom_bond_atom_site_label_2
_geom_bond_distance
_geom_bond_site_symmetry_2
_geom_bond_publ_flag
F1 C5 1.355(2) . ?
F2 C4 1.355(2) . ?
O1 C8 1.202(2) . ?
O2 C21 1.369(2) . ?
O2 C24 1.428(3) . ?
N1 C7 1.321(2) . ?
N1 C1 1.380(2) . ?
N2 C7 1.377(2) . ?
N2 C2 1.379(2) . ?
N2 C9 1.471(2) . ?
C1 C6 1.402(2) . ?
C1 C2 1.412(2) . ?
C2 C3 1.400(2) . ?
C3 C4 1.368(2) . ?
C3 H3 0.9500 . ?
C4 C5 1.405(3) . ?
C5 C6 1.362(3) . ?
C6 H6 0.9500 . ?
C7 C8 1.470(2) . ?
C8 H8 0.9500 . ?
C9 C10 1.514(2) . ?
C9 H9A 0.9900 . ?
C9 H9B 0.9900 . ?
C10 C15 1.388(2) . ?
C10 C11 1.410(2) . ?
C11 C12 1.403(3) . ?
C11 C16 1.433(3) . ?
C12 C13 1.371(3) . ?
C12 H12 0.9500 . ?
C13 C14 1.392(3) . ?
C13 H13 0.9500 . ?
C14 C15 1.383(3) . ?
C14 H14 0.9500 . ?
C15 H15 0.9500 . ?
C16 C17 1.207(3) . ?
C17 C18 1.434(3) . ?
C18 C19 1.392(3) . ?
C18 C23 1.412(2) . ?
C19 C20 1.384(3) . ?
C19 H19 0.9500 . ?
C20 C21 1.403(2) . ?
C20 H20 0.9500 . ?
C21 C22 1.385(3) . ?
C22 C23 1.372(3) . ?
C22 H22 0.9500 . ?
C23 H23 0.9500 . ?
C24 H24A 0.9800 . ?
C24 H24B 0.9800 . ?
C24 H24C 0.9800 . ?
F3 C29 1.3530(19) . ?
F4 C28 1.3567(19) . ?
O3 C32 1.203(2) . ?
O4 C45 1.364(2) . ?
O4 C48 1.419(3) . ?
N3 C31 1.324(2) . ?
N3 C25 1.382(2) . ?
N4 C31 1.376(2) . ?
N4 C26 1.383(2) . ?
N4 C33 1.476(2) . ?
C25 C30 1.399(2) . ?
C25 C26 1.415(2) . ?
C26 C27 1.400(2) . ?
C27 C28 1.367(2) . ?
C27 H27 0.9500 . ?
C28 C29 1.409(2) . ?
C29 C30 1.364(2) . ?
C30 H30 0.9500 . ?
C31 C32 1.465(2) . ?
C32 H32 0.9500 . ?
C33 C34 1.509(2) . ?
C33 H33A 0.9900 . ?
C33 H33B 0.9900 . ?
C34 C39 1.391(2) . ?
C34 C35 1.407(2) . ?
C35 C36 1.405(3) . ?
C35 C40 1.434(3) . ?
C36 C37 1.377(3) . ?
C36 H36 0.9500 . ?
C37 C38 1.390(3) . ?
C37 H37 0.9500 . ?
C38 C39 1.385(3) . ?
C38 H38 0.9500 . ?
C39 H39 0.9500 . ?
C40 C41 1.204(3) . ?
C41 C42 1.435(3) . ?
C42 C43 1.392(3) . ?
C42 C47 1.402(2) . ?
C43 C44 1.388(3) . ?
C43 H43 0.9500 . ?
C44 C45 1.395(3) . ?
C44 H44 0.9500 . ?
C45 C46 1.384(3) . ?
C46 C47 1.373(3) . ?
C46 H46 0.9500 . ?
C47 H47 0.9500 . ?
C48 H48A 0.9800 . ?
C48 H48B 0.9800 . ?
C48 H48C 0.9800 . ?

loop_
_geom_torsion_atom_site_label_1
_geom_torsion_atom_site_label_2
_geom_torsion_atom_site_label_3
_geom_torsion_atom_site_label_4
_geom_torsion
_geom_torsion_site_symmetry_1
_geom_torsion_site_symmetry_2
_geom_torsion_site_symmetry_3
_geom_torsion_site_symmetry_4
_geom_torsion_publ_flag
C7 N1 C1 C6 179.10(18) . . . . ?
C7 N1 C1 C2 -0.8(2) . . . . ?
C7 N2 C2 C3 179.68(18) . . . . ?
C9 N2 C2 C3 -2.9(3) . . . . ?
C7 N2 C2 C1 -0.41(18) . . . . ?
C9 N2 C2 C1 177.00(15) . . . . ?
N1 C1 C2 N2 0.7(2) . . . . ?
C6 C1 C2 N2 -179.14(15) . . . . ?
N1 C1 C2 C3 -179.33(16) . . . . ?
C6 C1 C2 C3 0.8(3) . . . . ?
N2 C2 C3 C4 178.69(17) . . . . ?
C1 C2 C3 C4 -1.2(3) . . . . ?
C2 C3 C4 F2 -178.63(15) . . . . ?
C2 C3 C4 C5 0.1(3) . . . . ?
F2 C4 C5 F1 0.1(2) . . . . ?
C3 C4 C5 F1 -178.67(16) . . . . ?
F2 C4 C5 C6 -179.74(16) . . . . ?
C3 C4 C5 C6 1.5(3) . . . . ?
F1 C5 C6 C1 178.28(15) . . . . ?
C4 C5 C6 C1 -1.9(3) . . . . ?
N1 C1 C6 C5 -179.08(18) . . . . ?
C2 C1 C6 C5 0.8(3) . . . . ?
C1 N1 C7 N2 0.5(2) . . . . ?
C1 N1 C7 C8 178.90(16) . . . . ?
C2 N2 C7 N1 -0.1(2) . . . . ?
C9 N2 C7 N1 -177.31(16) . . . . ?
C2 N2 C7 C8 -178.32(18) . . . . ?
C9 N2 C7 C8 4.4(3) . . . . ?
N1 C7 C8 O1 -179.80(19) . . . . ?
N2 C7 C8 O1 -1.6(3) . . . . ?
C7 N2 C9 C10 103.99(19) . . . . ?
C2 N2 C9 C10 -72.8(2) . . . . ?
N2 C9 C10 C15 -64.3(2) . . . . ?
N2 C9 C10 C11 117.51(17) . . . . ?
C15 C10 C11 C12 1.0(2) . . . . ?
C9 C10 C11 C12 179.20(16) . . . . ?
C15 C10 C11 C16 -179.72(16) . . . . ?
C9 C10 C11 C16 -1.5(2) . . . . ?
C10 C11 C12 C13 -1.1(3) . . . . ?
C16 C11 C12 C13 179.56(18) . . . . ?
C11 C12 C13 C14 0.5(3) . . . . ?
C12 C13 C14 C15 0.3(3) . . . . ?
C13 C14 C15 C10 -0.4(3) . . . . ?
C11 C10 C15 C14 -0.2(3) . . . . ?
C9 C10 C15 C14 -178.48(16) . . . . ?
C23 C18 C19 C20 0.3(3) . . . . ?
C17 C18 C19 C20 -179.14(18) . . . . ?
C18 C19 C20 C21 -1.0(3) . . . . ?
C24 O2 C21 C22 -172.96(18) . . . . ?
C24 O2 C21 C20 6.2(3) . . . . ?
C19 C20 C21 O2 -178.30(17) . . . . ?
C19 C20 C21 C22 0.8(3) . . . . ?
O2 C21 C22 C23 179.20(16) . . . . ?
C20 C21 C22 C23 0.0(3) . . . . ?
C21 C22 C23 C18 -0.7(3) . . . . ?
C19 C18 C23 C22 0.6(3) . . . . ?
C17 C18 C23 C22 -179.99(17) . . . . ?
C31 N3 C25 C30 179.42(18) . . . . ?
C31 N3 C25 C26 -0.7(2) . . . . ?
C31 N4 C26 C27 179.35(18) . . . . ?
C33 N4 C26 C27 -3.1(3) . . . . ?
C31 N4 C26 C25 -0.47(18) . . . . ?
C33 N4 C26 C25 177.13(15) . . . . ?
N3 C25 C26 N4 0.72(19) . . . . ?
C30 C25 C26 N4 -179.36(15) . . . . ?
N3 C25 C26 C27 -179.11(16) . . . . ?
C30 C25 C26 C27 0.8(3) . . . . ?
N4 C26 C27 C28 179.08(17) . . . . ?
C25 C26 C27 C28 -1.1(3) . . . . ?
C26 C27 C28 F4 -179.35(15) . . . . ?
C26 C27 C28 C29 0.0(3) . . . . ?
F4 C28 C29 F3 1.0(2) . . . . ?
C27 C28 C29 F3 -178.45(16) . . . . ?
F4 C28 C29 C30 -179.12(16) . . . . ?
C27 C28 C29 C30 1.5(3) . . . . ?
F3 C29 C30 C25 178.15(15) . . . . ?
C28 C29 C30 C25 -1.8(3) . . . . ?
N3 C25 C30 C29 -179.43(18) . . . . ?
C26 C25 C30 C29 0.7(3) . . . . ?
C25 N3 C31 N4 0.4(2) . . . . ?
C25 N3 C31 C32 179.10(16) . . . . ?
C26 N4 C31 N3 0.1(2) . . . . ?
C33 N4 C31 N3 -177.40(16) . . . . ?
C26 N4 C31 C32 -178.56(18) . . . . ?
C33 N4 C31 C32 4.0(3) . . . . ?
N3 C31 C32 O3 179.83(19) . . . . ?
N4 C31 C32 O3 -1.6(3) . . . . ?
C31 N4 C33 C34 103.66(19) . . . . ?
C26 N4 C33 C34 -73.4(2) . . . . ?
N4 C33 C34 C39 -65.7(2) . . . . ?
N4 C33 C34 C35 115.15(17) . . . . ?
C39 C34 C35 C36 1.6(2) . . . . ?
C33 C34 C35 C36 -179.21(16) . . . . ?
C39 C34 C35 C40 -178.87(16) . . . . ?
C33 C34 C35 C40 0.3(2) . . . . ?
C34 C35 C36 C37 -2.1(3) . . . . ?
C40 C35 C36 C37 178.36(18) . . . . ?
C35 C36 C37 C38 1.0(3) . . . . ?
C36 C37 C38 C39 0.6(3) . . . . ?
C37 C38 C39 C34 -1.0(3) . . . . ?
C35 C34 C39 C38 -0.1(3) . . . . ?
C33 C34 C39 C38 -179.23(16) . . . . ?
C47 C42 C43 C44 0.7(3) . . . . ?
C41 C42 C43 C44 178.11(16) . . . . ?
C42 C43 C44 C45 -0.2(3) . . . . ?
C48 O4 C45 C46 -178.18(17) . . . . ?
C48 O4 C45 C44 2.6(3) . . . . ?
C43 C44 C45 O4 178.76(17) . . . . ?
C43 C44 C45 C46 -0.4(3) . . . . ?
O4 C45 C46 C47 -178.84(16) . . . . ?
C44 C45 C46 C47 0.4(3) . . . . ?
C45 C46 C47 C42 0.1(3) . . . . ?
C43 C42 C47 C46 -0.7(3) . . . . ?
C41 C42 C47 C46 -178.18(16) . . . . ?
